data_4108308
loop_
_publ_author_name
'Hyunwoo Kim'
'Yen Nguyen'
'Cindy Pai-Hui Yen'
'Leonid Chagal'
'Alan J. Lough'
'B. Moon Kim'
'Jik Chin'

_publ_section_title
;
 Stereospecific Synthesis of C2 Symmetric Diamines from the Mother Diamine
 by Resonance-Assisted Hydrogen-Bond Directed Diaza-Cope Rearrangement
;
_journal_name_full 'Journal of the American Chemical Society'
_journal_page_first 12184
_journal_page_last 12191
_journal_paper_doi 10.1021/ja803951u
_journal_volume 130
_journal_year 2008
_chemical_absolute_configuration rmad
_chemical_formula_moiety 'C22 H22 N2, 4/3(C H4 O), 2(Cl)'
_chemical_formula_sum 'C23.33333 H27.33333 Cl2 N2 O1.33333'
_chemical_formula_weight 428.04
_chemical_name_systematic
; 
 ? 
;
_space_group_IT_number 20
_symmetry_cell_setting orthorhombic
_symmetry_space_group_name_Hall 'C 2c 2'
_symmetry_space_group_name_H-M 'C 2 2 21'
_atom_sites_solution_hydrogens geom
_atom_sites_solution_primary direct
_atom_sites_solution_secondary difmap
_audit_creation_method SHELXL-97
_cell_angle_alpha 90.00
_cell_angle_beta 90.00
_cell_angle_gamma 90.00
_cell_formula_units_Z 12
_cell_length_a 15.6507(7)
_cell_length_b 22.6708(7)
_cell_length_c 19.8315(10)
_cell_measurement_reflns_used 21262
_cell_measurement_temperature 150(1)
_cell_measurement_theta_max 27.5
_cell_measurement_theta_min 2.6
_cell_volume 7036.5(5)
_computing_cell_refinement 'Denzo-SMN (Otwinowski & Minor, 1997)'
_computing_data_collection 'Collect (Nonius B.V., 1997-2002)'
_computing_data_reduction Denzo-SMN
_computing_molecular_graphics 'PLATON (Spek, 2003)'
_computing_publication_material 'SHELXTL V6.1'
_computing_structure_refinement 'SHELXTL V6.1 (Sheldrick, 2008)'
_computing_structure_solution 'SIR-92 (Altomare et al., 1994)'
_diffrn_ambient_temperature 150(2)
_diffrn_measured_fraction_theta_full 0.999
_diffrn_measured_fraction_theta_max 0.999
_diffrn_measurement_device_type 'Bruker-Nonius KappaCCD'
_diffrn_measurement_method '\f scans and \w scans with \k offsets'
_diffrn_radiation_monochromator graphite
_diffrn_radiation_source 'fine-focus sealed tube'
_diffrn_radiation_type MoK\a
_diffrn_radiation_wavelength 0.71073
_diffrn_reflns_av_R_equivalents 0.102
_diffrn_reflns_av_sigmaI/netI 0.0815
_diffrn_reflns_limit_h_max 18
_diffrn_reflns_limit_h_min -18
_diffrn_reflns_limit_k_max 26
_diffrn_reflns_limit_k_min -26
_diffrn_reflns_limit_l_max 23
_diffrn_reflns_limit_l_min -23
_diffrn_reflns_number 22761
_diffrn_reflns_theta_full 25.00
_diffrn_reflns_theta_max 25.00
_diffrn_reflns_theta_min 2.59
_exptl_absorpt_coefficient_mu 0.294
_exptl_absorpt_correction_T_max 0.966
_exptl_absorpt_correction_T_min 0.665
_exptl_absorpt_correction_type multi-scan
_exptl_absorpt_process_details
;
multi-scan from symmetry-related measurements 
 Sortav (Blessing 1995)
;
_exptl_crystal_colour colourless
_exptl_crystal_density_diffrn 1.212
_exptl_crystal_description needle
_exptl_crystal_F_000 2712
_exptl_crystal_size_max 0.48
_exptl_crystal_size_mid 0.16
_exptl_crystal_size_min 0.12
_refine_diff_density_max 0.514
_refine_diff_density_min -0.362
_refine_diff_density_rms 0.069
_refine_ls_abs_structure_details 'Flack H D (1983), Acta Cryst. A39, 876-881'
_refine_ls_abs_structure_Flack 0.12(9)
_refine_ls_extinction_method none
_refine_ls_goodness_of_fit_ref 0.995
_refine_ls_hydrogen_treatment constr
_refine_ls_matrix_type full
_refine_ls_number_parameters 392
_refine_ls_number_reflns 6067
_refine_ls_number_restraints 0
_refine_ls_restrained_S_all 0.995
_refine_ls_R_factor_all 0.1101
_refine_ls_R_factor_gt 0.0652
_refine_ls_shift/su_max 0.000
_refine_ls_shift/su_mean 0.000
_refine_ls_structure_factor_coef Fsqd
_refine_ls_weighting_details 'calc w=1/[\s^2^(Fo^2^)+(0.1082P)^2^] where P=(Fo^2^+2Fc^2^)/3'
_refine_ls_weighting_scheme calc
_refine_ls_wR_factor_gt 0.1608
_refine_ls_wR_factor_ref 0.1787
_reflns_number_gt 3899
_reflns_number_total 6067
_reflns_threshold_expression I>2\s(I)
_cod_data_source_file ja803951u-file001.cif
_cod_data_source_block k07109
_cod_depositor_comments
;

2022-01-10
Z value and formula fixed to values more according to usual
chemical conventions.                 miguel
;
_cod_original_formula_sum 'C70 H82 Cl6 N6 O4'
_cod_original_formula_weight 1284.12
_cod_original_formula_moiety '3(C22 H22 N2), 4(C H4 O), 6(Cl)'
_cod_original_formula_units_Z 4
_cod_database_code 4108308

loop_
_symmetry_equiv_pos_as_xyz
'x, y, z'
'-x, -y, z+1/2'
'x, -y, -z'
'-x, y, -z+1/2'
'x+1/2, y+1/2, z'
'-x+1/2, -y+1/2, z+1/2'
'x+1/2, -y+1/2, -z'
'-x+1/2, y+1/2, -z+1/2'

loop_
_atom_site_label
_atom_site_type_symbol
_atom_site_fract_x
_atom_site_fract_y
_atom_site_fract_z
_atom_site_U_iso_or_equiv
_atom_site_adp_type
_atom_site_occupancy
_atom_site_symmetry_multiplicity
_atom_site_calc_flag
_atom_site_refinement_flags
Cl1 Cl 0.43593(9) 0.5000 1.0000 0.0474(4) Uani 1 2 d S
Cl2 Cl 0.42141(7) 0.50014(6) 0.67681(6) 0.0517(3) Uani 1 1 d .
Cl3 Cl 0.5000 0.66984(8) 0.7500 0.0649(6) Uani 1 2 d S
Cl4 Cl 0.43893(12) 0.64015(7) 0.42405(10) 0.0880(6) Uani 1 1 d .
N1A N 0.3983(3) 0.44513(18) 0.8534(2) 0.0546(12) Uani 1 1 d .
H1AB H 0.3883 0.4064 0.8444 0.082 Uiso 1 1 calc R
H1AC H 0.4043 0.4502 0.8986 0.082 Uiso 1 1 calc R
H1AD H 0.4470 0.4568 0.8321 0.082 Uiso 1 1 calc R
N2A N 0.4113(2) 0.57315(17) 0.8402(3) 0.0565(12) Uani 1 1 d .
H2AB H 0.4194 0.6048 0.8677 0.085 Uiso 1 1 calc R
H2AC H 0.4098 0.5854 0.7966 0.085 Uiso 1 1 calc R
H2AD H 0.4550 0.5471 0.8458 0.085 Uiso 1 1 calc R
C1A C 0.3238(3) 0.48178(18) 0.8284(3) 0.0429(12) Uani 1 1 d .
H1AA H 0.3276 0.4847 0.7782 0.051 Uiso 1 1 calc R
C2A C 0.3285(3) 0.54376(19) 0.8577(3) 0.0435(13) Uani 1 1 d .
H2AA H 0.3254 0.5404 0.9079 0.052 Uiso 1 1 calc R
C3A C 0.2575(3) 0.58438(19) 0.8350(3) 0.0405(11) Uani 1 1 d .
C4A C 0.1983(4) 0.4609(2) 0.9035(3) 0.0557(14) Uani 1 1 d .
H4AA H 0.2173 0.4914 0.9327 0.067 Uiso 1 1 calc R
C5A C 0.1230(4) 0.4280(3) 0.9195(4) 0.0720(19) Uani 1 1 d .
H5AA H 0.0915 0.4372 0.9591 0.086 Uiso 1 1 calc R
C6A C 0.0964(4) 0.3837(3) 0.8785(4) 0.0735(19) Uani 1 1 d .
H6AA H 0.0464 0.3621 0.8900 0.088 Uiso 1 1 calc R
C7A C 0.1414(4) 0.3689(2) 0.8193(3) 0.0570(15) Uani 1 1 d .
C8A C 0.1133(4) 0.3222(3) 0.7789(4) 0.073(2) Uani 1 1 d .
H8AA H 0.0635 0.3007 0.7910 0.088 Uiso 1 1 calc R
C9A C 0.1560(6) 0.3082(3) 0.7241(5) 0.095(3) Uani 1 1 d .
H9AA H 0.1368 0.2760 0.6975 0.113 Uiso 1 1 calc R
C10A C 0.2317(5) 0.3405(2) 0.7027(4) 0.082(2) Uani 1 1 d .
H10A H 0.2609 0.3302 0.6625 0.099 Uiso 1 1 calc R
C11A C 0.2596(4) 0.3859(2) 0.7420(3) 0.0531(14) Uani 1 1 d .
H11A H 0.3095 0.4071 0.7296 0.064 Uiso 1 1 calc R
C12A C 0.2143(4) 0.4016(2) 0.8014(3) 0.0529(15) Uani 1 1 d .
C13A C 0.2423(3) 0.4484(2) 0.8465(3) 0.0459(13) Uani 1 1 d .
C14A C 0.2264(4) 0.5809(2) 0.7709(3) 0.0550(15) Uani 1 1 d .
H14A H 0.2477 0.5513 0.7415 0.066 Uiso 1 1 calc R
C15A C 0.1632(4) 0.6204(2) 0.7474(3) 0.0590(15) Uani 1 1 d .
H15A H 0.1404 0.6164 0.7032 0.071 Uiso 1 1 calc R
C16A C 0.1353(4) 0.6641(2) 0.7888(3) 0.0574(15) Uani 1 1 d .
H16A H 0.0926 0.6904 0.7727 0.069 Uiso 1 1 calc R
C17A C 0.1664(3) 0.6718(2) 0.8532(3) 0.0499(14) Uani 1 1 d .
C18A C 0.1386(4) 0.7174(2) 0.8967(4) 0.0652(17) Uani 1 1 d .
H18A H 0.0983 0.7453 0.8806 0.078 Uiso 1 1 calc R
C19A C 0.1681(4) 0.7226(2) 0.9613(4) 0.0690(18) Uani 1 1 d .
H19A H 0.1481 0.7539 0.9889 0.083 Uiso 1 1 calc R
C20A C 0.2263(4) 0.6831(3) 0.9867(4) 0.0745(19) Uani 1 1 d .
H20A H 0.2459 0.6871 1.0318 0.089 Uiso 1 1 calc R
C21A C 0.2570(4) 0.6368(2) 0.9466(3) 0.0555(14) Uani 1 1 d .
H21A H 0.2974 0.6097 0.9645 0.067 Uiso 1 1 calc R
C22A C 0.2280(3) 0.6305(2) 0.8795(3) 0.0414(12) Uani 1 1 d .
N1B N 0.3780(2) 0.55819(17) 0.5351(2) 0.0466(11) Uani 1 1 d .
H1BA H 0.4255 0.5353 0.5394 0.070 Uiso 1 1 calc R
H1BB H 0.3741 0.5829 0.5712 0.070 Uiso 1 1 calc R
H1BC H 0.3818 0.5798 0.4966 0.070 Uiso 1 1 calc R
C1B C 0.2996(3) 0.5194(2) 0.5322(3) 0.0403(12) Uani 1 1 d .
H1B H 0.2984 0.4933 0.5729 0.048 Uiso 1 1 calc R
C2B C 0.2213(3) 0.5576(2) 0.5320(3) 0.0385(12) Uani 1 1 d .
C3B C 0.2166(3) 0.6048(2) 0.4899(3) 0.0474(13) Uani 1 1 d .
H3BA H 0.2642 0.6137 0.4620 0.057 Uiso 1 1 calc R
C4B C 0.1430(4) 0.6412(2) 0.4861(3) 0.0599(16) Uani 1 1 d .
H4BA H 0.1415 0.6739 0.4562 0.072 Uiso 1 1 calc R
C5B C 0.0747(4) 0.6286(2) 0.5258(3) 0.0595(15) Uani 1 1 d .
H5BA H 0.0252 0.6529 0.5234 0.071 Uiso 1 1 calc R
C6B C 0.0759(3) 0.5813(2) 0.5696(3) 0.0508(14) Uani 1 1 d .
C7B C 0.0043(3) 0.5670(3) 0.6132(3) 0.0628(15) Uani 1 1 d .
H7BA H -0.0456 0.5908 0.6112 0.075 Uiso 1 1 calc R
C8B C 0.0061(3) 0.5218(3) 0.6558(3) 0.0631(15) Uani 1 1 d .
H8BA H -0.0432 0.5131 0.6820 0.076 Uiso 1 1 calc R
C9B C 0.0798(3) 0.4865(3) 0.6629(3) 0.0606(15) Uani 1 1 d .
H9BA H 0.0814 0.4552 0.6947 0.073 Uiso 1 1 calc R
C10B C 0.1495(3) 0.4984(2) 0.6226(2) 0.0476(12) Uani 1 1 d .
H10B H 0.1986 0.4740 0.6267 0.057 Uiso 1 1 calc R
C11B C 0.1517(3) 0.5441(2) 0.5765(3) 0.0400(12) Uani 1 1 d .
O1S O 0.3573(3) 0.63907(19) 0.6392(2) 0.0792(13) Uani 1 1 d .
H1S H 0.3372 0.6178 0.6700 0.119 Uiso 1 1 calc R
C1S C 0.3092(4) 0.6902(3) 0.6338(4) 0.081(2) Uani 1 1 d .
H1S1 H 0.2563 0.6818 0.6092 0.121 Uiso 1 1 calc R
H1S2 H 0.3421 0.7202 0.6095 0.121 Uiso 1 1 calc R
H1S3 H 0.2952 0.7048 0.6790 0.121 Uiso 1 1 calc R
O2S O 0.4626(3) 0.65222(15) 0.9402(3) 0.0792(13) Uani 1 1 d .
H2S H 0.4585 0.6454 0.9817 0.119 Uiso 1 1 calc R
C2S C 0.4547(4) 0.7129(2) 0.9287(4) 0.079(2) Uani 1 1 d .
H2S1 H 0.5087 0.7325 0.9396 0.118 Uiso 1 1 calc R
H2S2 H 0.4091 0.7289 0.9571 0.118 Uiso 1 1 calc R
H2S3 H 0.4408 0.7198 0.8811 0.118 Uiso 1 1 calc R

loop_
_atom_site_aniso_label
_atom_site_aniso_U_11
_atom_site_aniso_U_22
_atom_site_aniso_U_33
_atom_site_aniso_U_23
_atom_site_aniso_U_13
_atom_site_aniso_U_12
Cl1 0.0257(8) 0.0615(10) 0.0550(10) 0.0089(9) 0.000 0.000
Cl2 0.0327(6) 0.0733(8) 0.0490(8) 0.0028(7) -0.0023(5) -0.0016(6)
Cl3 0.0793(15) 0.0491(10) 0.0664(14) 0.000 -0.0202(11) 0.000
Cl4 0.0848(12) 0.0729(10) 0.1062(14) 0.0263(10) 0.0279(11) 0.0166(9)
N1A 0.041(3) 0.050(2) 0.073(3) -0.002(2) -0.004(2) -0.0024(19)
N2A 0.034(2) 0.050(2) 0.085(4) -0.001(2) -0.003(2) -0.0014(18)
C1A 0.032(3) 0.045(3) 0.051(3) -0.003(3) -0.001(2) 0.000(2)
C2A 0.028(3) 0.045(3) 0.057(4) 0.004(2) -0.004(2) -0.002(2)
C3A 0.036(3) 0.040(2) 0.046(3) 0.004(2) 0.005(3) -0.001(2)
C4A 0.048(3) 0.063(3) 0.055(4) 0.006(3) 0.003(3) 0.000(3)
C5A 0.052(4) 0.090(5) 0.075(5) 0.031(4) 0.023(3) 0.004(3)
C6A 0.044(4) 0.073(4) 0.104(6) 0.029(4) -0.004(4) -0.011(3)
C7A 0.045(3) 0.052(3) 0.073(4) 0.022(3) -0.014(3) -0.008(3)
C8A 0.061(4) 0.072(4) 0.087(6) 0.020(4) -0.026(4) -0.026(3)
C9A 0.115(7) 0.056(4) 0.112(7) 0.009(5) -0.069(6) -0.035(4)
C10A 0.135(7) 0.052(4) 0.060(4) 0.007(3) -0.029(4) -0.005(4)
C11A 0.062(4) 0.050(3) 0.047(3) 0.000(3) -0.010(3) -0.006(3)
C12A 0.053(4) 0.043(3) 0.063(4) 0.009(3) -0.019(3) -0.003(2)
C13A 0.033(3) 0.043(3) 0.061(4) 0.010(3) -0.005(3) 0.001(2)
C14A 0.044(3) 0.062(3) 0.059(4) 0.002(3) -0.005(3) 0.002(3)
C15A 0.053(4) 0.064(3) 0.060(4) 0.000(3) -0.019(3) -0.004(3)
C16A 0.043(3) 0.058(3) 0.070(4) 0.005(3) -0.019(3) 0.000(3)
C17A 0.035(3) 0.043(3) 0.072(4) 0.002(3) 0.012(3) -0.003(2)
C18A 0.053(4) 0.051(3) 0.092(5) -0.004(3) 0.005(4) 0.005(3)
C19A 0.077(4) 0.053(3) 0.077(5) -0.018(3) 0.028(4) 0.010(3)
C20A 0.069(4) 0.080(4) 0.075(5) -0.011(4) 0.011(4) 0.002(4)
C21A 0.047(3) 0.063(3) 0.056(4) -0.007(3) 0.006(3) 0.005(3)
C22A 0.031(3) 0.040(3) 0.053(3) 0.002(3) 0.009(2) -0.005(2)
N1B 0.025(2) 0.055(2) 0.059(3) -0.007(2) -0.0018(19) -0.0013(18)
C1B 0.026(2) 0.055(3) 0.040(3) 0.005(2) 0.003(2) 0.000(2)
C2B 0.024(3) 0.047(3) 0.045(3) -0.001(3) -0.007(2) 0.004(2)
C3B 0.038(3) 0.052(3) 0.053(3) -0.002(3) 0.006(3) 0.008(2)
C4B 0.061(4) 0.059(3) 0.060(4) 0.002(3) -0.017(3) 0.009(3)
C5B 0.045(3) 0.063(3) 0.071(4) -0.013(3) -0.009(3) 0.022(3)
C6B 0.029(3) 0.070(4) 0.054(3) -0.017(3) -0.004(3) 0.002(2)
C7B 0.032(3) 0.096(4) 0.060(4) -0.013(4) -0.002(3) 0.004(3)
C8B 0.032(3) 0.106(4) 0.052(4) -0.014(4) 0.015(3) -0.007(3)
C9B 0.048(3) 0.088(4) 0.046(3) -0.010(3) 0.007(3) -0.015(3)
C10B 0.037(3) 0.066(3) 0.040(3) -0.009(3) 0.004(2) -0.003(3)
C11B 0.020(2) 0.053(3) 0.046(3) -0.011(3) -0.003(2) 0.004(2)
O1S 0.078(3) 0.079(3) 0.081(3) -0.020(2) -0.007(2) -0.005(2)
C1S 0.080(5) 0.073(4) 0.088(5) -0.004(4) -0.025(4) -0.001(4)
O2S 0.071(3) 0.048(2) 0.118(4) -0.009(2) -0.006(3) 0.0079(19)
C2S 0.076(4) 0.044(3) 0.115(6) -0.011(3) -0.014(4) 0.007(3)

loop_
_atom_type_symbol
_atom_type_description
_atom_type_scat_dispersion_real
_atom_type_scat_dispersion_imag
_atom_type_scat_source
C C 0.0033 0.0016 'International Tables Vol C Tables 4.2.6.8 and 6.1.1.4'
H H 0.0000 0.0000 'International Tables Vol C Tables 4.2.6.8 and 6.1.1.4'
N N 0.0061 0.0033 'International Tables Vol C Tables 4.2.6.8 and 6.1.1.4'
Cl Cl 0.1484 0.1585 'International Tables Vol C Tables 4.2.6.8 and 6.1.1.4'
O O 0.0106 0.0060 'International Tables Vol C Tables 4.2.6.8 and 6.1.1.4'

loop_
_geom_angle_atom_site_label_1
_geom_angle_atom_site_label_2
_geom_angle_atom_site_label_3
_geom_angle
_geom_angle_site_symmetry_3
N1A C1A C2A 110.1(4) .
N1A C1A C13A 107.1(4) .
C2A C1A C13A 114.1(4) .
N2A C2A C3A 107.2(4) .
N2A C2A C1A 111.4(4) .
C3A C2A C1A 114.4(4) .
C14A C3A C22A 119.9(5) .
C14A C3A C2A 120.4(5) .
C22A C3A C2A 119.5(5) .
C13A C4A C5A 119.7(6) .
C6A C5A C4A 120.4(6) .
C5A C6A C7A 121.4(6) .
C8A C7A C12A 120.7(7) .
C8A C7A C6A 119.9(6) .
C12A C7A C6A 119.4(6) .
C9A C8A C7A 119.7(6) .
C8A C9A C10A 122.2(7) .
C11A C10A C9A 118.3(7) .
C10A C11A C12A 120.2(6) .
C7A C12A C11A 118.8(5) .
C7A C12A C13A 118.3(6) .
C11A C12A C13A 122.9(5) .
C4A C13A C12A 120.8(5) .
C4A C13A C1A 121.2(5) .
C12A C13A C1A 117.9(5) .
C3A C14A C15A 121.4(5) .
C16A C15A C14A 119.2(6) .
C15A C16A C17A 122.6(5) .
C16A C17A C18A 123.3(5) .
C16A C17A C22A 119.3(5) .
C18A C17A C22A 117.3(5) .
C19A C18A C17A 122.0(6) .
C18A C19A C20A 120.9(6) .
C19A C20A C21A 120.5(6) .
C20A C21A C22A 120.0(5) .
C21A C22A C17A 119.3(5) .
C21A C22A C3A 123.2(5) .
C17A C22A C3A 117.5(5) .
C2B C1B N1B 109.2(4) .
C2B C1B C1B 108.9(3) 3_566
N1B C1B C1B 111.2(3) 3_566
C3B C2B C11B 120.3(4) .
C3B C2B C1B 120.0(4) .
C11B C2B C1B 119.7(4) .
C2B C3B C4B 122.3(5) .
C5B C4B C3B 119.1(5) .
C4B C5B C6B 121.1(5) .
C5B C6B C7B 122.5(5) .
C5B C6B C11B 121.2(5) .
C7B C6B C11B 116.3(5) .
C8B C7B C6B 122.3(5) .
C7B C8B C9B 121.2(5) .
C10B C9B C8B 118.5(5) .
C9B C10B C11B 123.4(5) .
C10B C11B C2B 125.8(4) .
C10B C11B C6B 118.3(4) .
C2B C11B C6B 115.9(4) .

loop_
_geom_bond_atom_site_label_1
_geom_bond_atom_site_label_2
_geom_bond_distance
_geom_bond_site_symmetry_2
N1A C1A 1.514(6) .
N2A C2A 1.497(6) .
C1A C2A 1.522(6) .
C1A C13A 1.527(7) .
C2A C3A 1.512(7) .
C3A C14A 1.362(7) .
C3A C22A 1.444(7) .
C4A C13A 1.354(8) .
C4A C5A 1.429(8) .
C5A C6A 1.359(9) .
C6A C7A 1.409(9) .
C7A C8A 1.399(9) .
C7A C12A 1.406(8) .
C8A C9A 1.315(10) .
C9A C10A 1.455(12) .
C10A C11A 1.362(8) .
C11A C12A 1.421(8) .
C12A C13A 1.455(7) .
C14A C15A 1.414(7) .
C15A C16A 1.359(8) .
C16A C17A 1.377(8) .
C17A C18A 1.415(8) .
C17A C22A 1.443(7) .
C18A C19A 1.365(9) .
C19A C20A 1.373(9) .
C20A C21A 1.401(8) .
C21A C22A 1.413(8) .
N1B C1B 1.511(6) .
C1B C2B 1.501(6) .
C1B C1B 1.551(10) 3_566
C2B C3B 1.360(7) .
C2B C11B 1.434(7) .
C3B C4B 1.419(7) .
C4B C5B 1.357(8) .
C5B C6B 1.381(8) .
C6B C7B 1.452(8) .
C6B C11B 1.462(7) .
C7B C8B 1.329(8) .
C8B C9B 1.412(8) .
C9B C10B 1.379(7) .
C10B C11B 1.381(7) .
O1S C1S 1.387(7) .
O2S C2S 1.401(6) .

loop_
_geom_hbond_atom_site_label_D
_geom_hbond_atom_site_label_H
_geom_hbond_atom_site_label_A
_geom_hbond_distance_DH
_geom_hbond_distance_HA
_geom_hbond_distance_DA
_geom_hbond_angle_DHA
_geom_hbond_site_symmetry_A
N1A H1AC Cl1 0.91 2.36 3.217(5) 157 .
N1A H1AD Cl2 0.91 2.29 3.143(4) 156 4_656
N2A H2AB O2S 0.91 1.92 2.790(6) 160 .
N2A H2AC Cl3 0.91 2.55 3.152(5) 124 .
N2A H2AD Cl2 0.91 2.25 3.116(4) 158 4_656
N2A H2AD N1A 0.91 2.48 2.921(6) 110 .
N1B H1BA Cl1 0.91 2.44 3.271(4) 152 2_664
N1B H1BB O1S 0.91 1.87 2.780(6) 173 .
N1B H1BC Cl4 0.91 2.18 3.036(5) 157 .
O1S H1S Cl2 0.84 2.98 3.389(5) 112 .
O2S H2S Cl4 0.84 2.47 3.115(5) 135 4_656
